data_1565556
loop_
_publ_author_name
'Santra, Ananyakumari'
'Brandao, Paula'
'Mondal, Gopinath'
'Bera, Pradip'
'Jana, Abhimanyu'
'Bhattacharyya, Indranil'
'Pramanik, Chandana'
'Bera, Pulakesh'

_publ_section_title
;
 Monomeric and dimeric cadmium(II) complexes of S-alkyl/aryl
 dithiocarbazate as single-source precursors for cadmium sulfide
 nanoparticles: An experimental, theoretical interpretation in the
 stability of precursor and visible light dye degradation study
;
_journal_name_full 'Inorganica Chimica Acta'
_journal_page_first 119315
_journal_paper_doi 10.1016/j.ica.2019.119315
_journal_volume 501
_journal_year 2020
_chemical_formula_sum 'C30 H28 Cd2 Cl2 N6 S4'
_chemical_formula_weight 896.52
_space_group_crystal_system triclinic
_space_group_IT_number 2
_space_group_name_Hall '-P 1'
_space_group_name_H-M_alt 'P -1'
_atom_sites_solution_hydrogens geom
_audit_creation_method SHELXL-2013
_cell_angle_alpha 72.562(2)
_cell_angle_beta 74.696(2)
_cell_angle_gamma 72.819(2)
_cell_formula_units_Z 1
_cell_length_a 9.1658(5)
_cell_length_b 9.2721(5)
_cell_length_c 10.7922(6)
_cell_measurement_reflns_used 435
_cell_measurement_temperature 150(2)
_cell_measurement_theta_max 25.26
_cell_measurement_theta_min 2.93
_cell_volume 820.36(8)
_computing_structure_refinement 'SHELXL-2013 (Sheldrick, 2013)'
_diffrn_ambient_temperature 150(2)
_diffrn_measured_fraction_theta_full 0.996
_diffrn_measured_fraction_theta_max 0.996
_diffrn_measurement_device_type CCD
_diffrn_measurement_method 'omega and phi scans'
_diffrn_radiation_type MoK\a
_diffrn_radiation_wavelength 0.71073
_diffrn_reflns_av_R_equivalents 0.0235
_diffrn_reflns_av_unetI/netI 0.0189
_diffrn_reflns_Laue_measured_fraction_full 0.996
_diffrn_reflns_Laue_measured_fraction_max 0.996
_diffrn_reflns_limit_h_max 12
_diffrn_reflns_limit_h_min -12
_diffrn_reflns_limit_k_max 12
_diffrn_reflns_limit_k_min -12
_diffrn_reflns_limit_l_max 14
_diffrn_reflns_limit_l_min -14
_diffrn_reflns_number 19905
_diffrn_reflns_point_group_measured_fraction_full 0.996
_diffrn_reflns_point_group_measured_fraction_max 0.996
_diffrn_reflns_theta_full 25.242
_diffrn_reflns_theta_max 29.210
_diffrn_reflns_theta_min 2.370
_diffrn_source 'fine-focus sealed tube'
_exptl_absorpt_coefficient_mu 1.746
_exptl_absorpt_correction_T_max 0.7458
_exptl_absorpt_correction_T_min 0.6603
_exptl_absorpt_correction_type multi-scan
_exptl_crystal_colour Bronze
_exptl_crystal_density_diffrn 1.815
_exptl_crystal_description Block
_exptl_crystal_F_000 444
_exptl_crystal_size_max 0.320
_exptl_crystal_size_mid 0.200
_exptl_crystal_size_min 0.100
_refine_diff_density_max 0.453
_refine_diff_density_min -0.253
_refine_diff_density_rms 0.063
_refine_ls_extinction_coef .
_refine_ls_extinction_method none
_refine_ls_goodness_of_fit_ref 1.053
_refine_ls_hydrogen_treatment constr
_refine_ls_matrix_type full
_refine_ls_number_parameters 200
_refine_ls_number_reflns 4436
_refine_ls_number_restraints 0
_refine_ls_restrained_S_all 1.053
_refine_ls_R_factor_all 0.0202
_refine_ls_R_factor_gt 0.0180
_refine_ls_shift/su_max 0.001
_refine_ls_shift/su_mean 0.000
_refine_ls_structure_factor_coef Fsqd
_refine_ls_weighting_details 'w=1/[\s^2^(Fo^2^)+(0.0185P)^2^+0.4368P] where P=(Fo^2^+2Fc^2^)/3'
_refine_ls_weighting_scheme calc
_refine_ls_wR_factor_gt 0.0433
_refine_ls_wR_factor_ref 0.0442
_reflns_Friedel_coverage 0.000
_reflns_Friedel_fraction_full .
_reflns_Friedel_fraction_max .
_reflns_number_gt 4126
_reflns_number_total 4436
_reflns_threshold_expression 'I > 2\s(I)'
_cod_data_source_file ICA-2020-501-119315.cif
_cod_data_source_block f2
_cod_database_code 1565556
_shelx_space_group_comment
;
The symmetry employed for this shelxl refinement is uniquely defined
by the following loop, which should always be used as a source of
symmetry information in preference to the above space-group names.
They are only intended as comments.
;
_shelx_estimated_absorpt_t_min 0.605
_shelx_estimated_absorpt_t_max 0.845
_shelxl_version_number 2013-4

loop_
_space_group_symop_operation_xyz
'x, y, z'
'-x, -y, -z'

loop_
_atom_site_label
_atom_site_type_symbol
_atom_site_fract_x
_atom_site_fract_y
_atom_site_fract_z
_atom_site_U_iso_or_equiv
_atom_site_adp_type
_atom_site_occupancy
_atom_site_site_symmetry_order
_atom_site_calc_flag
_atom_site_refinement_flags_posn
_atom_site_refinement_flags_adp
_atom_site_refinement_flags_occupancy
_atom_site_disorder_assembly
_atom_site_disorder_group
Cd Cd 0.20582(2) 0.41913(2) 0.43930(2) 0.01935(4) Uani 1 1 d . . . . .
Cl1 Cl -0.02743(4) 0.30549(4) 0.57747(4) 0.02142(8) Uani 1 1 d . . . . .
S1 S 0.27545(5) 0.36801(5) 0.21255(4) 0.02384(9) Uani 1 1 d . . . . .
S2 S 0.49996(5) 0.11451(5) 0.11693(4) 0.02264(8) Uani 1 1 d . . . . .
N1 N 0.31435(15) 0.42534(16) 0.61054(13) 0.0195(3) Uani 1 1 d . . . . .
N2 N 0.45132(14) 0.25373(15) 0.43445(13) 0.0179(2) Uani 1 1 d . . . . .
N3 N 0.51484(14) 0.17010(15) 0.33817(13) 0.0185(3) Uani 1 1 d . . . . .
C1 C 0.24472(19) 0.5143(2) 0.69706(16) 0.0236(3) Uani 1 1 d . . . . .
H1 H 0.1461 0.5828 0.6872 0.028 Uiso 1 1 calc R U . . .
C2 C 0.3103(2) 0.5108(2) 0.80038(16) 0.0243(3) Uani 1 1 d . . . . .
H2 H 0.2580 0.5759 0.8597 0.029 Uiso 1 1 calc R U . . .
C3 C 0.4533(2) 0.4105(2) 0.81497(16) 0.0237(3) Uani 1 1 d . . . . .
H3 H 0.5009 0.4053 0.8849 0.028 Uiso 1 1 calc R U . . .
C4 C 0.52677(19) 0.31723(19) 0.72581(16) 0.0217(3) Uani 1 1 d . . . . .
H4 H 0.6253 0.2478 0.7343 0.026 Uiso 1 1 calc R U . . .
C5 C 0.45463(17) 0.32660(17) 0.62422(14) 0.0171(3) Uani 1 1 d . . . . .
C6 C 0.52857(17) 0.23011(17) 0.52565(15) 0.0173(3) Uani 1 1 d . . . . .
C7 C 0.68262(18) 0.1174(2) 0.53527(16) 0.0228(3) Uani 1 1 d . . . . .
H7A H 0.7026 0.0480 0.4768 0.034 Uiso 1 1 calc R U . . .
H7B H 0.6814 0.0560 0.6268 0.034 Uiso 1 1 calc R U . . .
H7C H 0.7648 0.1746 0.5086 0.034 Uiso 1 1 calc R U . . .
C8 C 0.43726(17) 0.21714(18) 0.24194(15) 0.0182(3) Uani 1 1 d . . . . .
C9 C 0.69279(19) -0.0015(2) 0.14235(18) 0.0250(3) Uani 1 1 d . . . . .
H9A H 0.6860 -0.0583 0.2366 0.030 Uiso 1 1 calc R U . . .
H9B H 0.7271 -0.0798 0.0888 0.030 Uiso 1 1 calc R U . . .
C10 C 0.81387(17) 0.09173(18) 0.10636(16) 0.0206(3) Uani 1 1 d . . . . .
C11 C 0.90256(19) 0.0774(2) 0.19774(16) 0.0237(3) Uani 1 1 d . . . . .
H11 H 0.8851 0.0098 0.2831 0.028 Uiso 1 1 calc R U . . .
C12 C 1.01674(19) 0.1611(2) 0.16577(17) 0.0251(3) Uani 1 1 d . . . . .
H12 H 1.0767 0.1500 0.2291 0.030 Uiso 1 1 calc R U . . .
C13 C 1.04279(19) 0.2604(2) 0.04149(17) 0.0252(3) Uani 1 1 d . . . . .
H13 H 1.1193 0.3189 0.0198 0.030 Uiso 1 1 calc R U . . .
C14 C 0.95609(19) 0.2739(2) -0.05107(17) 0.0247(3) Uani 1 1 d . . . . .
H14 H 0.9746 0.3406 -0.1368 0.030 Uiso 1 1 calc R U . . .
C15 C 0.84255(19) 0.1904(2) -0.01893(16) 0.0234(3) Uani 1 1 d . . . . .
H15 H 0.7838 0.2005 -0.0829 0.028 Uiso 1 1 calc R U . . .

loop_
_atom_site_aniso_label
_atom_site_aniso_U_11
_atom_site_aniso_U_22
_atom_site_aniso_U_33
_atom_site_aniso_U_23
_atom_site_aniso_U_13
_atom_site_aniso_U_12
Cd 0.01333(6) 0.02248(6) 0.02239(6) -0.00874(4) -0.00369(4) -0.00080(4)
Cl1 0.01621(16) 0.01703(17) 0.02794(19) -0.00255(14) -0.00344(13) -0.00300(13)
S1 0.01972(18) 0.0284(2) 0.02437(19) -0.01084(16) -0.00886(15) 0.00148(15)
S2 0.02025(18) 0.0283(2) 0.02341(19) -0.01357(16) -0.00313(14) -0.00509(15)
N1 0.0176(6) 0.0211(7) 0.0201(6) -0.0060(5) -0.0027(5) -0.0048(5)
N2 0.0158(6) 0.0190(6) 0.0193(6) -0.0071(5) -0.0029(5) -0.0027(5)
N3 0.0160(6) 0.0203(6) 0.0199(6) -0.0091(5) -0.0022(5) -0.0020(5)
C1 0.0221(8) 0.0239(8) 0.0235(8) -0.0085(6) -0.0011(6) -0.0036(6)
C2 0.0286(8) 0.0254(8) 0.0202(7) -0.0094(6) 0.0006(6) -0.0089(7)
C3 0.0296(8) 0.0261(8) 0.0183(7) -0.0047(6) -0.0047(6) -0.0112(7)
C4 0.0217(7) 0.0226(8) 0.0214(7) -0.0040(6) -0.0062(6) -0.0057(6)
C5 0.0173(7) 0.0175(7) 0.0166(7) -0.0030(5) -0.0013(5) -0.0069(5)
C6 0.0159(7) 0.0171(7) 0.0189(7) -0.0033(6) -0.0029(5) -0.0054(5)
C7 0.0192(7) 0.0245(8) 0.0252(8) -0.0082(6) -0.0081(6) -0.0001(6)
C8 0.0165(7) 0.0198(7) 0.0204(7) -0.0075(6) -0.0014(5) -0.0066(5)
C9 0.0204(7) 0.0213(8) 0.0328(9) -0.0118(7) -0.0013(6) -0.0020(6)
C10 0.0166(7) 0.0193(7) 0.0246(8) -0.0109(6) -0.0007(6) 0.0007(6)
C11 0.0229(8) 0.0219(8) 0.0224(8) -0.0054(6) -0.0040(6) 0.0003(6)
C12 0.0217(8) 0.0291(9) 0.0259(8) -0.0102(7) -0.0078(6) -0.0013(6)
C13 0.0203(7) 0.0263(8) 0.0289(8) -0.0110(7) -0.0002(6) -0.0051(6)
C14 0.0216(8) 0.0257(8) 0.0217(8) -0.0052(6) -0.0002(6) -0.0021(6)
C15 0.0199(7) 0.0270(8) 0.0226(8) -0.0098(6) -0.0042(6) -0.0004(6)

loop_
_atom_type_symbol
_atom_type_description
_atom_type_scat_dispersion_real
_atom_type_scat_dispersion_imag
_atom_type_scat_source
C C 0.0033 0.0016 'International Tables Vol C Tables 4.2.6.8 and 6.1.1.4'
H H 0.0000 0.0000 'International Tables Vol C Tables 4.2.6.8 and 6.1.1.4'
N N 0.0061 0.0033 'International Tables Vol C Tables 4.2.6.8 and 6.1.1.4'
S S 0.1246 0.1234 'International Tables Vol C Tables 4.2.6.8 and 6.1.1.4'
Cl Cl 0.1484 0.1585 'International Tables Vol C Tables 4.2.6.8 and 6.1.1.4'
Cd Cd -0.8075 1.2024 'International Tables Vol C Tables 4.2.6.8 and 6.1.1.4'

loop_
_geom_angle_atom_site_label_1
_geom_angle_atom_site_label_2
_geom_angle_atom_site_label_3
_geom_angle
_geom_angle_site_symmetry_1
_geom_angle_site_symmetry_3
N2 Cd N1 69.77(5) . .
N2 Cd S1 76.52(3) . .
N1 Cd S1 142.73(3) . .
N2 Cd Cl1 117.59(3) . .
N1 Cd Cl1 99.44(3) . .
S1 Cd Cl1 110.105(14) . .
N2 Cd Cl1 150.41(3) . 2_566
N1 Cd Cl1 95.00(3) . 2_566
S1 Cd Cl1 107.269(14) . 2_566
Cl1 Cd Cl1 89.234(13) . 2_566
Cd Cl1 Cd 90.765(13) . 2_566
C8 S1 Cd 95.77(5) . .
C8 S2 C9 103.71(8) . .
C1 N1 C5 118.97(14) . .
C1 N1 Cd 124.51(11) . .
C5 N1 Cd 116.47(10) . .
C6 N2 N3 118.19(13) . .
C6 N2 Cd 120.95(10) . .
N3 N2 Cd 120.73(9) . .
C8 N3 N2 112.95(12) . .
N1 C1 C2 122.91(15) . .
N1 C1 H1 118.5 . .
C2 C1 H1 118.5 . .
C3 C2 C1 118.48(15) . .
C3 C2 H2 120.8 . .
C1 C2 H2 120.8 . .
C2 C3 C4 119.18(15) . .
C2 C3 H3 120.4 . .
C4 C3 H3 120.4 . .
C5 C4 C3 119.43(15) . .
C5 C4 H4 120.3 . .
C3 C4 H4 120.3 . .
N1 C5 C4 121.04(14) . .
N1 C5 C6 117.34(13) . .
C4 C5 C6 121.62(14) . .
N2 C6 C5 115.19(13) . .
N2 C6 C7 124.47(14) . .
C5 C6 C7 120.34(13) . .
C6 C7 H7A 109.5 . .
C6 C7 H7B 109.5 . .
H7A C7 H7B 109.5 . .
C6 C7 H7C 109.5 . .
H7A C7 H7C 109.5 . .
H7B C7 H7C 109.5 . .
N3 C8 S1 131.32(12) . .
N3 C8 S2 117.64(12) . .
S1 C8 S2 111.04(8) . .
C10 C9 S2 114.09(12) . .
C10 C9 H9A 108.7 . .
S2 C9 H9A 108.7 . .
C10 C9 H9B 108.7 . .
S2 C9 H9B 108.7 . .
H9A C9 H9B 107.6 . .
C11 C10 C15 118.63(15) . .
C11 C10 C9 119.95(15) . .
C15 C10 C9 121.40(15) . .
C10 C11 C12 120.86(16) . .
C10 C11 H11 119.6 . .
C12 C11 H11 119.6 . .
C13 C12 C11 120.01(15) . .
C13 C12 H12 120.0 . .
C11 C12 H12 120.0 . .
C12 C13 C14 119.52(16) . .
C12 C13 H13 120.2 . .
C14 C13 H13 120.2 . .
C15 C14 C13 120.31(16) . .
C15 C14 H14 119.8 . .
C13 C14 H14 119.8 . .
C14 C15 C10 120.66(15) . .
C14 C15 H15 119.7 . .
C10 C15 H15 119.7 . .

loop_
_geom_bond_atom_site_label_1
_geom_bond_atom_site_label_2
_geom_bond_distance
_geom_bond_site_symmetry_2
Cd N2 2.3164(13) .
Cd N1 2.3401(13) .
Cd S1 2.5125(4) .
Cd Cl1 2.5711(4) .
Cd Cl1 2.5764(4) 2_566
Cl1 Cd 2.5765(4) 2_566
S1 C8 1.7360(16) .
S2 C8 1.7588(15) .
S2 C9 1.8200(17) .
N1 C1 1.340(2) .
N1 C5 1.3553(19) .
N2 C6 1.2904(19) .
N2 N3 1.3845(17) .
N3 C8 1.307(2) .
C1 C2 1.388(2) .
C1 H1 0.9500 .
C2 C3 1.382(2) .
C2 H2 0.9500 .
C3 C4 1.393(2) .
C3 H3 0.9500 .
C4 C5 1.392(2) .
C4 H4 0.9500 .
C5 C6 1.491(2) .
C6 C7 1.496(2) .
C7 H7A 0.9800 .
C7 H7B 0.9800 .
C7 H7C 0.9800 .
C9 C10 1.506(2) .
C9 H9A 0.9900 .
C9 H9B 0.9900 .
C10 C11 1.390(2) .
C10 C15 1.395(2) .
C11 C12 1.394(2) .
C11 H11 0.9500 .
C12 C13 1.388(2) .
C12 H12 0.9500 .
C13 C14 1.389(2) .
C13 H13 0.9500 .
C14 C15 1.389(2) .
C14 H14 0.9500 .
C15 H15 0.9500 .
